data_4029406
loop_
_publ_author_name
'Hong, Fong-Jiao'
'Low, Yun-Yee'
'Chong, Kam-Weng'
'Thomas, Noel F.'
'Kam, Toh-Seok'

_publ_section_title
;
 Biomimetic oxidative dimerization of anodically generated stilbene
 radical cations: effect of aromatic substitution on product distribution
 and reaction pathways.
;
_journal_issue 10
_journal_name_full 'The Journal of organic chemistry'
_journal_page_first 4528
_journal_page_last 4543
_journal_paper_doi 10.1021/jo500559r
_journal_volume 79
_journal_year 2014
_chemical_formula_moiety 'C32 H32 O5'
_chemical_formula_sum 'C32 H32 O5'
_chemical_formula_weight 496.58
_chemical_melting_point 108(2)
_chemical_name_systematic
; 
 ? 
;
_space_group_crystal_system monoclinic
_space_group_IT_number 15
_space_group_name_Hall '-C 2yc'
_space_group_name_H-M_alt 'C 1 2/c 1'
_symmetry_space_group_name_Hall '-C 2yc'
_symmetry_space_group_name_H-M 'C 1 2/c 1'
_atom_sites_solution_hydrogens geom
_atom_sites_solution_primary direct
_atom_sites_solution_secondary difmap
_audit_creation_method SHELXL-97
_cell_angle_alpha 90.00
_cell_angle_beta 98.351(2)
_cell_angle_gamma 90.00
_cell_formula_units_Z 8
_cell_length_a 24.0553(6)
_cell_length_b 9.1097(2)
_cell_length_c 24.6742(6)
_cell_measurement_reflns_used 2316
_cell_measurement_temperature 296(2)
_cell_measurement_theta_max 19.77
_cell_measurement_theta_min 2.39
_cell_volume 5349.7(2)
_computing_cell_refinement 'SAINT (Bruker, 2007)'
_computing_data_collection 'APEX2 (Bruker, 2007)'
_computing_data_reduction 'SAINT (Bruker, 2007)'
_computing_molecular_graphics 'X-SEED (Barbour, 2001)'
_computing_publication_material
;  
SHELXL-97 (Sheldrick, 2008), enCIFer (Allen et al., 2004),
_refine_special_details 
;
_computing_structure_refinement
;  
SHELXL97 (Sheldrick, 2008), Olex2 (Dolomanov & Puschmann, 2009)
;
_computing_structure_solution 'SHELXS97 (Sheldrick, 2008)'
_diffrn_ambient_temperature 296.15
_diffrn_measured_fraction_theta_full 1.000
_diffrn_measured_fraction_theta_max 0.995
_diffrn_measurement_device_type 'Bruker SMART APEX CCD'
_diffrn_measurement_method '\w scans'
_diffrn_radiation_monochromator graphite
_diffrn_radiation_type MoK\a
_diffrn_radiation_wavelength 0.71073
_diffrn_reflns_av_R_equivalents 0.0447
_diffrn_reflns_av_unetI/netI 0.0454
_diffrn_reflns_limit_h_max 30
_diffrn_reflns_limit_h_min -30
_diffrn_reflns_limit_k_max 11
_diffrn_reflns_limit_k_min -11
_diffrn_reflns_limit_l_max 30
_diffrn_reflns_limit_l_min -30
_diffrn_reflns_number 20111
_diffrn_reflns_theta_full 25.00
_diffrn_reflns_theta_max 26.46
_diffrn_reflns_theta_min 1.67
_diffrn_source 'fine-focus sealed tube'
_diffrn_standards_number 0
_exptl_crystal_colour colourless
_exptl_crystal_density_diffrn 1.233
_exptl_crystal_density_method 'not measured'
_exptl_crystal_description block
_exptl_crystal_F_000 2112
_exptl_crystal_size_max 0.65
_exptl_crystal_size_mid 0.54
_exptl_crystal_size_min 0.48
_refine_diff_density_max 0.360
_refine_diff_density_min -0.186
_refine_diff_density_rms 0.034
_refine_ls_extinction_method none
_refine_ls_goodness_of_fit_ref 1.018
_refine_ls_hydrogen_treatment constr
_refine_ls_matrix_type full
_refine_ls_number_parameters 338
_refine_ls_number_reflns 5495
_refine_ls_number_restraints 0
_refine_ls_restrained_S_all 1.018
_refine_ls_R_factor_all 0.1181
_refine_ls_R_factor_gt 0.0560
_refine_ls_shift/su_max 0.001
_refine_ls_shift/su_mean 0.000
_refine_ls_structure_factor_coef Fsqd
_refine_ls_weighting_details 'calc w=1/[\s^2^(Fo^2^)+(0.0728P)^2^+1.4702P] where P=(Fo^2^+2Fc^2^)/3'
_refine_ls_weighting_scheme calc
_refine_ls_wR_factor_gt 0.1353
_refine_ls_wR_factor_ref 0.1669
_reflns_number_gt 2894
_reflns_number_total 5495
_reflns_threshold_expression I>2\s(I)
_cod_data_source_file jo500559r_si_008.cif
_cod_data_source_block hfj_5217
_cod_depositor_comments
;
The following automatic conversions were performed:

'_chemical_melting_point' value '106-110' was changed to '108(2)' -
the average value was taken and precision was estimated.

Automatic conversion script
Id: cif_fix_values 2281 2013-09-26 08:29:07Z andrius 

 Adding full bibliography for 4029384--4029417.cif.
;
_cod_database_code 4029406
_olex2_refinement_description
;
1. Fixed Uiso
 At 1.2 times of:
  All C(H) groups
 At 1.5 times of:
  All C(H,H,H) groups
2.a Ternary CH refined with riding coordinates:
 C7A(H7A), C8A(H8A), C7B(H7B), C8B(H8B)
2.b Aromatic/amide H refined with riding coordinates:
 C2A(H2A), C3A(H3A), C5A(H5A), C6A(H6A), C11A(H11A), C12A(H12A), C13A(H13A),
 C14A(H14A), C2B(H2B), C3B(H3B), C5B(H5B), C6B(H6B), C11B(H11B), C12B(H12B),
 C13B(H13B), C14B(H14B)
2.c Idealised Me refined as rotating group:
 C15A(H15A,H15B,H15C), C16A(H16A,H16B,H16C), C15B(H15D,H15E,H15F), C16B(H16D,
 H16E,H16F)
;

loop_
_space_group_symop_id
_space_group_symop_operation_xyz
1 'x, y, z'
2 '-x, y, -z+1/2'
3 'x+1/2, y+1/2, z'
4 '-x+1/2, y+1/2, -z+1/2'
5 '-x, -y, -z'
6 'x, -y, z-1/2'
7 '-x+1/2, -y+1/2, -z'
8 'x+1/2, -y+1/2, z-1/2'

loop_
_atom_site_label
_atom_site_type_symbol
_atom_site_fract_x
_atom_site_fract_y
_atom_site_fract_z
_atom_site_U_iso_or_equiv
_atom_site_adp_type
_atom_site_occupancy
_atom_site_symmetry_multiplicity
_atom_site_calc_flag
_atom_site_refinement_flags_posn
C1A C 0.72393(10) 0.6327(2) 0.79706(9) 0.0526(6) Uani 1 1 d .
C2A C 0.70554(11) 0.7714(3) 0.80861(10) 0.0694(7) Uani 1 1 d .
H2A H 0.7291 0.8317 0.8321 0.083 Uiso 1 1 calc R
C3A C 0.65378(12) 0.8225(3) 0.78651(11) 0.0746(8) Uani 1 1 d .
H3A H 0.6426 0.9164 0.7950 0.090 Uiso 1 1 calc R
C4A C 0.61824(11) 0.7352(3) 0.75171(10) 0.0686(7) Uani 1 1 d .
C5A C 0.63517(11) 0.5969(3) 0.73962(10) 0.0708(7) Uani 1 1 d .
H5A H 0.6113 0.5366 0.7163 0.085 Uiso 1 1 calc R
C6A C 0.68775(10) 0.5472(3) 0.76208(9) 0.0606(6) Uani 1 1 d .
H6A H 0.6990 0.4536 0.7533 0.073 Uiso 1 1 calc R
C7A C 0.78086(10) 0.5785(3) 0.82159(9) 0.0606(6) Uani 1 1 d .
H7A H 0.7912 0.4956 0.7998 0.073 Uiso 1 1 calc R
C8A C 0.78640(10) 0.5306(2) 0.88236(9) 0.0541(6) Uani 1 1 d .
H8A H 0.7638 0.5965 0.9018 0.065 Uiso 1 1 calc R
C9A C 0.76900(10) 0.3743(2) 0.89094(9) 0.0544(6) Uani 1 1 d .
C10A C 0.72848(10) 0.3391(3) 0.92415(9) 0.0582(6) Uani 1 1 d .
C11A C 0.71542(11) 0.1930(3) 0.93296(10) 0.0692(7) Uani 1 1 d .
H11A H 0.6888 0.1703 0.9555 0.083 Uiso 1 1 calc R
C12A C 0.74159(12) 0.0824(3) 0.90854(11) 0.0775(8) Uani 1 1 d .
H12A H 0.7325 -0.0149 0.9146 0.093 Uiso 1 1 calc R
C13A C 0.78082(12) 0.1138(3) 0.87549(11) 0.0769(8) Uani 1 1 d .
H13A H 0.7984 0.0387 0.8589 0.092 Uiso 1 1 calc R
C14A C 0.79403(11) 0.2587(3) 0.86692(10) 0.0677(7) Uani 1 1 d .
H14A H 0.8207 0.2796 0.8442 0.081 Uiso 1 1 calc R
C15A C 0.53269(15) 0.7218(5) 0.68906(16) 0.1433(17) Uani 1 1 d .
H15A H 0.5520 0.7114 0.6578 0.215 Uiso 1 1 calc GR
H15B H 0.4985 0.7757 0.6788 0.215 Uiso 1 1 calc GR
H15C H 0.5241 0.6264 0.7021 0.215 Uiso 1 1 calc GR
C16A C 0.65620(11) 0.4227(3) 0.97378(12) 0.0837(9) Uani 1 1 d .
H16A H 0.6281 0.3722 0.9490 0.126 Uiso 1 1 calc GR
H16B H 0.6408 0.5127 0.9854 0.126 Uiso 1 1 calc GR
H16C H 0.6679 0.3618 1.0051 0.126 Uiso 1 1 calc GR
C1B C 0.91604(11) 0.7405(3) 0.86426(10) 0.0642(7) Uani 1 1 d .
C2B C 0.94430(12) 0.6533(3) 0.83269(11) 0.0760(8) Uani 1 1 d .
H2B H 0.9263 0.5715 0.8158 0.091 Uiso 1 1 calc R
C3B C 1.00039(12) 0.6834(3) 0.82479(10) 0.0772(8) Uani 1 1 d .
H3B H 1.0192 0.6234 0.8030 0.093 Uiso 1 1 calc R
C4B C 1.02562(12) 0.8031(3) 0.85028(11) 0.0695(7) Uani 1 1 d .
C5B C 0.99907(13) 0.8923(3) 0.88274(13) 0.0872(9) Uani 1 1 d .
H5B H 1.0176 0.9729 0.9001 0.105 Uiso 1 1 calc R
C6B C 0.94446(13) 0.8612(3) 0.88945(12) 0.0804(8) Uani 1 1 d .
H6B H 0.9261 0.9223 0.9113 0.096 Uiso 1 1 calc R
C7B C 0.85701(10) 0.7060(3) 0.87247(10) 0.0654(7) Uani 1 1 d .
H7B H 0.8429 0.7862 0.8932 0.078 Uiso 1 1 calc R
C8B C 0.84882(10) 0.5611(2) 0.90161(9) 0.0562(6) Uani 1 1 d .
H8B H 0.8707 0.4853 0.8860 0.067 Uiso 1 1 calc R
C9B C 0.86716(11) 0.5643(3) 0.96268(9) 0.0601(6) Uani 1 1 d .
C10B C 0.90886(11) 0.4685(3) 0.98723(10) 0.0676(7) Uani 1 1 d .
C11B C 0.92678(13) 0.4756(4) 1.04331(12) 0.0860(9) Uani 1 1 d .
H11B H 0.9544 0.4116 1.0595 0.103 Uiso 1 1 calc R
C12B C 0.90372(16) 0.5768(4) 1.07486(12) 0.0952(11) Uani 1 1 d .
H12B H 0.9160 0.5810 1.1123 0.114 Uiso 1 1 calc R
C13B C 0.86306(16) 0.6711(4) 1.05190(12) 0.0902(10) Uani 1 1 d .
H13B H 0.8478 0.7399 1.0734 0.108 Uiso 1 1 calc R
C14B C 0.84467(12) 0.6630(3) 0.99577(11) 0.0752(8) Uani 1 1 d .
H14B H 0.8164 0.7261 0.9802 0.090 Uiso 1 1 calc R
C15B C 1.11208(14) 0.7537(4) 0.81428(14) 0.1055(11) Uani 1 1 d .
H15D H 1.1083 0.6530 0.8245 0.158 Uiso 1 1 calc GR
H15E H 1.1510 0.7812 0.8209 0.158 Uiso 1 1 calc GR
H15F H 1.0980 0.7658 0.7761 0.158 Uiso 1 1 calc GR
C16B C 0.96835(13) 0.2633(3) 0.97647(14) 0.0972(10) Uani 1 1 d .
H16D H 1.0002 0.3093 0.9977 0.146 Uiso 1 1 calc GR
H16E H 0.9806 0.2063 0.9477 0.146 Uiso 1 1 calc GR
H16F H 0.9501 0.2003 0.9997 0.146 Uiso 1 1 calc GR
O7 O 0.82172(7) 0.6937(2) 0.82041(7) 0.0790(6) Uani 1 1 d .
O4A O 0.56742(9) 0.7984(2) 0.73101(9) 0.1011(7) Uani 1 1 d .
O10A O 0.70364(7) 0.45455(18) 0.94661(7) 0.0710(5) Uani 1 1 d .
O4B O 1.08102(9) 0.8443(2) 0.84593(10) 0.1010(7) Uani 1 1 d .
O10B O 0.93024(8) 0.3721(2) 0.95347(8) 0.0865(6) Uani 1 1 d .

loop_
_atom_site_aniso_label
_atom_site_aniso_U_11
_atom_site_aniso_U_22
_atom_site_aniso_U_33
_atom_site_aniso_U_23
_atom_site_aniso_U_13
_atom_site_aniso_U_12
C1A 0.0583(15) 0.0558(14) 0.0441(12) 0.0024(10) 0.0086(11) -0.0078(11)
C2A 0.0755(19) 0.0660(17) 0.0638(16) -0.0152(13) 0.0000(14) -0.0092(14)
C3A 0.087(2) 0.0655(17) 0.0705(17) -0.0138(13) 0.0090(15) 0.0097(15)
C4A 0.0668(18) 0.0804(19) 0.0573(15) 0.0003(13) 0.0048(13) 0.0047(14)
C5A 0.0710(18) 0.0752(19) 0.0624(16) -0.0098(13) -0.0025(14) -0.0152(14)
C6A 0.0694(17) 0.0557(14) 0.0561(14) -0.0045(11) 0.0072(13) -0.0042(12)
C7A 0.0631(16) 0.0661(16) 0.0531(14) 0.0116(11) 0.0100(12) -0.0114(12)
C8A 0.0624(15) 0.0522(13) 0.0482(13) 0.0043(10) 0.0101(11) -0.0109(11)
C9A 0.0638(15) 0.0566(14) 0.0425(12) 0.0013(10) 0.0061(11) -0.0130(11)
C10A 0.0667(16) 0.0599(15) 0.0486(14) -0.0063(11) 0.0105(12) -0.0156(12)
C11A 0.0821(19) 0.0649(17) 0.0631(16) -0.0020(13) 0.0189(14) -0.0279(14)
C12A 0.106(2) 0.0549(16) 0.0728(18) -0.0038(13) 0.0178(17) -0.0274(15)
C13A 0.105(2) 0.0554(16) 0.0740(18) -0.0090(13) 0.0274(17) -0.0145(15)
C14A 0.0824(18) 0.0636(16) 0.0604(15) -0.0036(13) 0.0220(14) -0.0132(14)
C15A 0.092(3) 0.206(4) 0.117(3) -0.037(3) -0.036(2) 0.026(3)
C16A 0.0785(19) 0.098(2) 0.081(2) -0.0096(16) 0.0342(16) -0.0195(16)
C1B 0.0675(17) 0.0659(16) 0.0564(15) 0.0196(13) -0.0010(13) -0.0143(13)
C2B 0.078(2) 0.088(2) 0.0591(17) 0.0051(14) 0.0016(15) -0.0234(16)
C3B 0.086(2) 0.088(2) 0.0565(16) 0.0039(14) 0.0065(14) -0.0181(16)
C4B 0.0693(18) 0.0703(18) 0.0663(17) 0.0134(14) 0.0010(14) -0.0153(15)
C5B 0.081(2) 0.0675(19) 0.107(2) 0.0054(17) -0.0076(18) -0.0221(16)
C6B 0.080(2) 0.0662(17) 0.092(2) 0.0111(15) 0.0017(16) -0.0128(15)
C7B 0.0686(17) 0.0633(16) 0.0635(16) 0.0181(12) 0.0068(13) -0.0110(12)
C8B 0.0625(15) 0.0543(14) 0.0509(13) 0.0106(10) 0.0051(11) -0.0116(11)
C9B 0.0733(17) 0.0547(14) 0.0514(14) 0.0068(11) 0.0056(12) -0.0229(13)
C10B 0.0722(18) 0.0712(17) 0.0561(16) 0.0145(13) -0.0020(14) -0.0217(14)
C11B 0.090(2) 0.100(2) 0.0628(19) 0.0206(17) -0.0067(16) -0.0313(18)
C12B 0.119(3) 0.109(3) 0.0529(18) 0.0059(18) -0.0030(19) -0.053(2)
C13B 0.126(3) 0.085(2) 0.0613(19) -0.0095(16) 0.0192(18) -0.037(2)
C14B 0.095(2) 0.0662(17) 0.0643(17) -0.0002(13) 0.0102(15) -0.0215(15)
C15B 0.087(2) 0.138(3) 0.096(2) 0.003(2) 0.029(2) -0.001(2)
C16B 0.084(2) 0.093(2) 0.111(2) 0.0329(19) 0.0009(19) 0.0017(18)
O7 0.0646(11) 0.1003(14) 0.0677(12) 0.0391(10) -0.0048(9) -0.0223(10)
O4A 0.0795(15) 0.1178(17) 0.0996(16) -0.0075(13) -0.0081(12) 0.0214(13)
O10A 0.0778(12) 0.0658(11) 0.0752(12) -0.0045(9) 0.0314(10) -0.0161(9)
O4B 0.0809(15) 0.1050(17) 0.1140(18) 0.0044(13) 0.0035(13) -0.0290(12)
O10B 0.0889(14) 0.0925(14) 0.0745(13) 0.0169(11) 0.0000(11) 0.0128(11)

loop_
_atom_type_symbol
_atom_type_description
_atom_type_scat_dispersion_real
_atom_type_scat_dispersion_imag
_atom_type_scat_source
C C 0.0033 0.0016 'International Tables Vol C Tables 4.2.6.8 and 6.1.1.4'
H H 0.0000 0.0000 'International Tables Vol C Tables 4.2.6.8 and 6.1.1.4'
O O 0.0106 0.0060 'International Tables Vol C Tables 4.2.6.8 and 6.1.1.4'

loop_
_geom_angle_atom_site_label_1
_geom_angle_atom_site_label_2
_geom_angle_atom_site_label_3
_geom_angle
C2A C1A C7A 121.3(2)
C6A C1A C2A 117.1(2)
C6A C1A C7A 121.7(2)
C1A C2A H2A 119.0
C3A C2A C1A 122.0(2)
C3A C2A H2A 119.0
C2A C3A H3A 120.0
C2A C3A C4A 120.0(3)
C4A C3A H3A 120.0
C3A C4A O4A 115.3(3)
C5A C4A C3A 119.4(3)
C5A C4A O4A 125.3(2)
C4A C5A H5A 120.1
C4A C5A C6A 119.8(2)
C6A C5A H5A 120.1
C1A C6A C5A 121.7(2)
C1A C6A H6A 119.1
C5A C6A H6A 119.1
C1A C7A H7A 108.8
C1A C7A C8A 115.4(2)
C8A C7A H7A 108.8
O7 C7A C1A 109.75(18)
O7 C7A H7A 108.8
O7 C7A C8A 105.17(18)
C7A C8A H8A 109.0
C9A C8A C7A 114.54(18)
C9A C8A H8A 109.0
C9A C8A C8B 114.00(19)
C8B C8A C7A 101.06(17)
C8B C8A H8A 109.0
C10A C9A C8A 122.0(2)
C14A C9A C8A 120.7(2)
C14A C9A C10A 117.3(2)
C11A C10A C9A 120.2(2)
O10A C10A C9A 116.4(2)
O10A C10A C11A 123.4(2)
C10A C11A H11A 119.8
C12A C11A C10A 120.3(2)
C12A C11A H11A 119.8
C11A C12A H12A 119.7
C13A C12A C11A 120.6(2)
C13A C12A H12A 119.7
C12A C13A H13A 120.4
C12A C13A C14A 119.1(3)
C14A C13A H13A 120.4
C9A C14A H14A 118.8
C13A C14A C9A 122.4(2)
C13A C14A H14A 118.8
H15A C15A H15B 109.5
H15A C15A H15C 109.5
H15B C15A H15C 109.5
O4A C15A H15A 109.5
O4A C15A H15B 109.5
O4A C15A H15C 109.5
H16A C16A H16B 109.5
H16A C16A H16C 109.5
H16B C16A H16C 109.5
O10A C16A H16A 109.5
O10A C16A H16B 109.5
O10A C16A H16C 109.5
C2B C1B C6B 117.6(3)
C2B C1B C7B 121.1(2)
C6B C1B C7B 121.3(3)
C1B C2B H2B 119.0
C1B C2B C3B 122.0(3)
C3B C2B H2B 119.0
C2B C3B H3B 121.2
C4B C3B C2B 117.6(3)
C4B C3B H3B 121.2
C3B C4B C5B 122.3(3)
C3B C4B O4B 123.0(3)
C5B C4B O4B 114.6(3)
C4B C5B H5B 120.5
C4B C5B C6B 119.0(3)
C6B C5B H5B 120.5
C1B C6B H6B 119.2
C5B C6B C1B 121.6(3)
C5B C6B H6B 119.2
C1B C7B H7B 108.7
C1B C7B C8B 115.8(2)
C8B C7B H7B 108.7
O7 C7B C1B 110.1(2)
O7 C7B H7B 108.7
O7 C7B C8B 104.68(18)
C8A C8B H8B 108.0
C7B C8B C8A 101.40(18)
C7B C8B H8B 108.0
C9B C8B C8A 116.4(2)
C9B C8B C7B 114.46(19)
C9B C8B H8B 108.0
C10B C9B C8B 120.5(2)
C14B C9B C8B 121.5(2)
C14B C9B C10B 118.0(2)
C11B C10B C9B 120.1(3)
O10B C10B C9B 116.6(2)
O10B C10B C11B 123.3(3)
C10B C11B H11B 119.9
C12B C11B C10B 120.2(3)
C12B C11B H11B 119.9
C11B C12B H12B 119.6
C13B C12B C11B 120.8(3)
C13B C12B H12B 119.6
C12B C13B H13B 120.5
C12B C13B C14B 119.0(3)
C14B C13B H13B 120.5
C9B C14B C13B 121.9(3)
C9B C14B H14B 119.0
C13B C14B H14B 119.0
H15D C15B H15E 109.5
H15D C15B H15F 109.5
H15E C15B H15F 109.5
O4B C15B H15D 109.5
O4B C15B H15E 109.5
O4B C15B H15F 109.5
H16D C16B H16E 109.5
H16D C16B H16F 109.5
H16E C16B H16F 109.5
O10B C16B H16D 109.5
O10B C16B H16E 109.5
O10B C16B H16F 109.5
C7B O7 C7A 110.76(16)
C4A O4A C15A 117.5(3)
C10A O10A C16A 117.27(19)
C4B O4B C15B 117.9(2)
C10B O10B C16B 119.2(2)

loop_
_geom_bond_atom_site_label_1
_geom_bond_atom_site_label_2
_geom_bond_distance
C1A C2A 1.382(3)
C1A C6A 1.375(3)
C1A C7A 1.498(3)
C2A H2A 0.9300
C2A C3A 1.366(4)
C3A H3A 0.9300
C3A C4A 1.374(4)
C4A C5A 1.370(4)
C4A O4A 1.380(3)
C5A H5A 0.9300
C5A C6A 1.381(3)
C6A H6A 0.9300
C7A H7A 0.9800
C7A C8A 1.549(3)
C7A O7 1.441(3)
C8A H8A 0.9800
C8A C9A 1.508(3)
C8A C8B 1.533(3)
C9A C10A 1.399(3)
C9A C14A 1.388(3)
C10A C11A 1.391(3)
C10A O10A 1.366(3)
C11A H11A 0.9300
C11A C12A 1.373(4)
C12A H12A 0.9300
C12A C13A 1.364(4)
C13A H13A 0.9300
C13A C14A 1.381(3)
C14A H14A 0.9300
C15A H15A 0.9600
C15A H15B 0.9600
C15A H15C 0.9600
C15A O4A 1.416(4)
C16A H16A 0.9600
C16A H16B 0.9600
C16A H16C 0.9600
C16A O10A 1.435(3)
C1B C2B 1.362(4)
C1B C6B 1.392(4)
C1B C7B 1.497(3)
C2B H2B 0.9300
C2B C3B 1.418(4)
C3B H3B 0.9300
C3B C4B 1.357(4)
C4B C5B 1.363(4)
C4B O4B 1.403(3)
C5B H5B 0.9300
C5B C6B 1.377(4)
C6B H6B 0.9300
C7B H7B 0.9800
C7B C8B 1.529(3)
C7B O7 1.438(3)
C8B H8B 0.9800
C8B C9B 1.508(3)
C9B C10B 1.399(3)
C9B C14B 1.377(4)
C10B C11B 1.390(4)
C10B O10B 1.362(3)
C11B H11B 0.9300
C11B C12B 1.375(4)
C12B H12B 0.9300
C12B C13B 1.362(5)
C13B H13B 0.9300
C13B C14B 1.393(4)
C14B H14B 0.9300
C15B H15D 0.9600
C15B H15E 0.9600
C15B H15F 0.9600
C15B O4B 1.421(4)
C16B H16D 0.9600
C16B H16E 0.9600
C16B H16F 0.9600
C16B O10B 1.412(3)
